data_1559980
loop_
_publ_author_name
'Cheng, Yaohang'
'Yu, Shijie'
'He, Yuhang'
'An, Guanghui'
'Li, Guangming'
'Yang, Zhenyu'

_publ_section_title
;
 C4-arylation and domino C4-arylation/3,2-carbonyl migration of indoles by
 tuning Pd catalytic modes: Pd(i)--Pd(ii) catalysis vs. Pd(ii) catalysis
;
_journal_issue 9
_journal_name_full 'Chemical Science'
_journal_page_first 3216
_journal_page_last 3225
_journal_paper_doi 10.1039/D0SC05409G
_journal_volume 12
_journal_year 2021
_chemical_formula_moiety 'C18 H15 N O3'
_chemical_formula_sum 'C18 H15 N O3'
_chemical_formula_weight 293.31
_space_group_crystal_system monoclinic
_space_group_IT_number 14
_space_group_name_Hall '-P 2ybc'
_space_group_name_H-M_alt 'P 1 21/c 1'
_atom_sites_solution_hydrogens geom
_audit_creation_date 2017-07-24
_audit_creation_method
;
Olex2 1.2
(compiled 2017.03.28 svn.r3405 for OlexSys, GUI svn.r5337)
;
_audit_update_record
;
2020-09-10 deposited with the CCDC.	2021-01-07 downloaded from the CCDC.
;
_cell_angle_alpha 90.000(5)
_cell_angle_beta 91.617(5)
_cell_angle_gamma 90.000(5)
_cell_formula_units_Z 4
_cell_length_a 5.974(5)
_cell_length_b 16.697(5)
_cell_length_c 14.741(5)
_cell_measurement_reflns_used 1479
_cell_measurement_temperature 293(2)
_cell_measurement_theta_max 29.5130
_cell_measurement_theta_min 3.4050
_cell_volume 1469.8(14)
_computing_molecular_graphics 'Olex2 (Dolomanov et al., 2009)'
_computing_publication_material 'Olex2 (Dolomanov et al., 2009)'
_computing_structure_refinement 'ShelXL (Sheldrick, 2015)'
_diffrn_ambient_temperature 293(2)
_diffrn_measured_fraction_theta_full 0.997
_diffrn_measured_fraction_theta_max 0.997
_diffrn_measurement_device_type MoK\a
_diffrn_measurement_method 'phi and omega scans'
_diffrn_radiation_monochromator graphite
_diffrn_radiation_type MoK\a
_diffrn_radiation_wavelength 0.71069
_diffrn_reflns_av_R_equivalents 0.0232
_diffrn_reflns_av_unetI/netI 0.0350
_diffrn_reflns_Laue_measured_fraction_full 0.997
_diffrn_reflns_Laue_measured_fraction_max 0.997
_diffrn_reflns_limit_h_max 7
_diffrn_reflns_limit_h_min -7
_diffrn_reflns_limit_k_max 9
_diffrn_reflns_limit_k_min -19
_diffrn_reflns_limit_l_max 17
_diffrn_reflns_limit_l_min -8
_diffrn_reflns_number 5306
_diffrn_reflns_point_group_measured_fraction_full 0.997
_diffrn_reflns_point_group_measured_fraction_max 0.997
_diffrn_reflns_theta_full 25.000
_diffrn_reflns_theta_max 25.000
_diffrn_reflns_theta_min 3.411
_exptl_absorpt_coefficient_mu 0.091
_exptl_absorpt_correction_T_max 0.986
_exptl_absorpt_correction_T_min 0.978
_exptl_absorpt_correction_type multi-scan
_exptl_crystal_colour colourless
_exptl_crystal_colour_primary colourless
_exptl_crystal_density_diffrn 1.325
_exptl_crystal_description block
_exptl_crystal_F_000 616
_exptl_crystal_size_max 0.24
_exptl_crystal_size_mid 0.2
_exptl_crystal_size_min 0.16
_refine_diff_density_max 0.231
_refine_diff_density_min -0.196
_refine_diff_density_rms 0.052
_refine_ls_extinction_method none
_refine_ls_goodness_of_fit_ref 1.084
_refine_ls_hydrogen_treatment constr
_refine_ls_matrix_type full
_refine_ls_number_parameters 201
_refine_ls_number_reflns 2576
_refine_ls_number_restraints 0
_refine_ls_restrained_S_all 1.084
_refine_ls_R_factor_all 0.0837
_refine_ls_R_factor_gt 0.0650
_refine_ls_shift/su_max 0.001
_refine_ls_shift/su_mean 0.000
_refine_ls_structure_factor_coef Fsqd
_refine_ls_weighting_details 'w=1/[\s^2^(Fo^2^)+(0.0633P)^2^+1.1441P] where P=(Fo^2^+2Fc^2^)/3'
_refine_ls_weighting_scheme calc
_refine_ls_wR_factor_gt 0.1609
_refine_ls_wR_factor_ref 0.1724
_reflns_Friedel_coverage 0.000
_reflns_number_gt 1957
_reflns_number_total 2576
_reflns_threshold_expression 'I > 2\s(I)'
_cod_data_source_file d0sc05409g2.cif
_cod_data_source_block 123
_cod_depositor_comments 'Adding full bibliography for 1559980--1559981.cif.'
_cod_original_sg_symbol_H-M 'P 21/c'
_cod_database_code 1559980
_shelx_shelxl_version_number 2016/6
_shelx_space_group_comment
;
The symmetry employed for this shelxl refinement is uniquely defined
by the following loop, which should always be used as a source of
symmetry information in preference to the above space-group names.
They are only intended as comments.
;
_olex2_refinement_description
;
1. Fixed Uiso
 At 1.2 times of:
  All C(H) groups, All N(H) groups
 At 1.5 times of:
  All C(H,H,H) groups
2.a Aromatic/amide H refined with riding coordinates:
 C2(H2), C3(H3), C4(H4), C8(H8), C12(H12), C13(H13), C15(H15), C16(H16), N1(H1)
2.b Idealised Me refined as rotating group:
 C10(H10A,H10B,H10C), C18(H18A,H18B,H18C)
;
_olex2_submission_special_instructions 'No special instructions were received'

loop_
_space_group_symop_operation_xyz
'x, y, z'
'-x, y+1/2, -z+1/2'
'-x, -y, -z'
'x, -y-1/2, z-1/2'

loop_
_atom_site_label
_atom_site_type_symbol
_atom_site_fract_x
_atom_site_fract_y
_atom_site_fract_z
_atom_site_U_iso_or_equiv
_atom_site_adp_type
_atom_site_occupancy
_atom_site_site_symmetry_order
_atom_site_calc_flag
_atom_site_refinement_flags_posn
_atom_site_refinement_flags_adp
_atom_site_refinement_flags_occupancy
_atom_site_disorder_assembly
_atom_site_disorder_group
C1 C 0.2359(5) 0.14377(18) 0.0445(2) 0.0454(7) Uani 1 1 d . . . . .
C2 C 0.0585(5) 0.1098(2) 0.0895(2) 0.0586(9) Uani 1 1 d . . . . .
H2 H -0.040238 0.076673 0.057272 0.070 Uiso 1 1 calc R . . . .
C3 C 0.0230(6) 0.1235(2) 0.1808(3) 0.0695(10) Uani 1 1 d . . . . .
H3 H -0.100789 0.100866 0.207815 0.083 Uiso 1 1 calc R . . . .
C4 C 0.1678(6) 0.1699(2) 0.2316(2) 0.0673(10) Uani 1 1 d . . . . .
H4 H 0.147705 0.177869 0.293240 0.081 Uiso 1 1 calc R . . . .
C5 C 0.3444(5) 0.20434(19) 0.18789(19) 0.0505(8) Uani 1 1 d . . . . .
C6 C 0.3787(5) 0.19597(17) 0.09395(17) 0.0416(7) Uani 1 1 d . . . . .
C7 C 0.5695(5) 0.24620(17) 0.07480(18) 0.0425(7) Uani 1 1 d . . . . .
C8 C 0.6436(6) 0.27696(19) 0.1572(2) 0.0552(8) Uani 1 1 d . . . . .
H8 H 0.768027 0.309869 0.165606 0.066 Uiso 1 1 calc R . . . .
C9 C 0.6593(5) 0.27070(18) -0.0110(2) 0.0499(8) Uani 1 1 d . . . . .
C10 C 0.8737(6) 0.3166(2) -0.0124(3) 0.0712(10) Uani 1 1 d . . . . .
H10A H 0.896117 0.344242 0.044227 0.107 Uiso 1 1 calc GR . . . .
H10B H 0.866922 0.354808 -0.061115 0.107 Uiso 1 1 calc GR . . . .
H10C H 0.995831 0.280358 -0.021281 0.107 Uiso 1 1 calc GR . . . .
C11 C 0.2825(5) 0.11627(17) -0.0494(2) 0.0440(7) Uani 1 1 d . . . . .
C12 C 0.4889(5) 0.08312(19) -0.0668(2) 0.0510(8) Uani 1 1 d . . . . .
H12 H 0.598614 0.081748 -0.020756 0.061 Uiso 1 1 calc R . . . .
C13 C 0.5359(5) 0.05213(19) -0.1505(2) 0.0507(8) Uani 1 1 d . . . . .
H13 H 0.675502 0.029599 -0.160415 0.061 Uiso 1 1 calc R . . . .
C14 C 0.3759(5) 0.05444(17) -0.21994(19) 0.0436(7) Uani 1 1 d . . . . .
C17 C 0.4233(5) 0.02247(19) -0.3115(2) 0.0521(8) Uani 1 1 d . . . . .
C15 C 0.1674(5) 0.0860(2) -0.2026(2) 0.0537(8) Uani 1 1 d . . . . .
H15 H 0.057077 0.086487 -0.248399 0.064 Uiso 1 1 calc R . . . .
C16 C 0.1207(5) 0.11672(19) -0.1184(2) 0.0509(8) Uani 1 1 d . . . . .
H16 H -0.020228 0.137862 -0.107963 0.061 Uiso 1 1 calc R . . . .
C18 C 0.7078(6) -0.0244(2) -0.4054(2) 0.0697(10) Uani 1 1 d . . . . .
H18A H 0.665580 0.010759 -0.454414 0.104 Uiso 1 1 calc GR . . . .
H18B H 0.636083 -0.075396 -0.414207 0.104 Uiso 1 1 calc GR . . . .
H18C H 0.867341 -0.031499 -0.403750 0.104 Uiso 1 1 calc GR . . . .
N1 N 0.5107(5) 0.25268(17) 0.22326(16) 0.0616(8) Uani 1 1 d . . . . .
H1 H 0.527013 0.265463 0.279572 0.074 Uiso 1 1 calc R . . . .
O1 O 0.5600(5) 0.25585(15) -0.08258(14) 0.0752(8) Uani 1 1 d . . . . .
O2 O 0.6397(4) 0.00969(14) -0.32124(14) 0.0592(6) Uani 1 1 d . . . . .
O3 O 0.2853(4) 0.0108(2) -0.36945(17) 0.0919(10) Uani 1 1 d . . . . .

loop_
_atom_site_aniso_label
_atom_site_aniso_U_11
_atom_site_aniso_U_22
_atom_site_aniso_U_33
_atom_site_aniso_U_23
_atom_site_aniso_U_13
_atom_site_aniso_U_12
C1 0.0432(16) 0.0484(16) 0.0443(16) 0.0006(13) -0.0001(12) 0.0080(13)
C2 0.0496(18) 0.0556(19) 0.071(2) 0.0025(17) 0.0069(16) 0.0038(15)
C3 0.071(2) 0.066(2) 0.073(3) 0.015(2) 0.033(2) 0.0069(19)
C4 0.088(3) 0.072(2) 0.0434(18) 0.0075(17) 0.0263(19) 0.013(2)
C5 0.069(2) 0.0529(18) 0.0294(15) 0.0033(13) 0.0067(14) 0.0108(15)
C6 0.0522(16) 0.0440(15) 0.0286(14) 0.0010(12) 0.0025(12) 0.0092(13)
C7 0.0555(18) 0.0415(15) 0.0303(14) -0.0024(12) -0.0006(12) 0.0015(13)
C8 0.074(2) 0.0536(18) 0.0376(17) -0.0052(14) -0.0037(15) -0.0015(16)
C9 0.069(2) 0.0417(16) 0.0391(17) 0.0028(13) 0.0061(14) 0.0000(14)
C10 0.083(3) 0.061(2) 0.071(2) 0.0036(18) 0.020(2) -0.0084(19)
C11 0.0427(16) 0.0423(16) 0.0466(16) -0.0051(13) -0.0044(12) -0.0001(12)
C12 0.0457(17) 0.0632(19) 0.0433(17) -0.0079(15) -0.0110(13) 0.0066(15)
C13 0.0429(16) 0.0565(18) 0.0523(19) -0.0090(15) -0.0060(13) 0.0086(14)
C14 0.0447(16) 0.0453(16) 0.0406(16) -0.0023(12) -0.0038(12) -0.0024(13)
C17 0.0468(18) 0.060(2) 0.0488(18) -0.0055(15) -0.0058(14) -0.0046(15)
C15 0.0446(17) 0.066(2) 0.0494(18) -0.0066(16) -0.0153(13) 0.0008(15)
C16 0.0405(16) 0.0594(19) 0.0525(18) -0.0087(15) -0.0050(13) 0.0062(14)
C18 0.072(2) 0.090(3) 0.047(2) -0.0145(18) 0.0047(16) 0.008(2)
N1 0.094(2) 0.0675(18) 0.0237(12) -0.0091(12) -0.0011(13) 0.0044(16)
O1 0.119(2) 0.0788(17) 0.0274(12) 0.0050(11) -0.0001(12) -0.0206(15)
O2 0.0579(14) 0.0770(16) 0.0425(12) -0.0144(11) -0.0020(10) 0.0099(11)
O3 0.0585(15) 0.164(3) 0.0532(16) -0.0379(17) -0.0081(12) -0.0082(16)

loop_
_atom_type_symbol
_atom_type_description
_atom_type_scat_dispersion_real
_atom_type_scat_dispersion_imag
_atom_type_scat_source
C C 0.0033 0.0016 'International Tables Vol C Tables 4.2.6.8 and 6.1.1.4'
H H 0.0000 0.0000 'International Tables Vol C Tables 4.2.6.8 and 6.1.1.4'
N N 0.0061 0.0033 'International Tables Vol C Tables 4.2.6.8 and 6.1.1.4'
O O 0.0106 0.0060 'International Tables Vol C Tables 4.2.6.8 and 6.1.1.4'

loop_
_geom_angle_atom_site_label_1
_geom_angle_atom_site_label_2
_geom_angle_atom_site_label_3
_geom_angle
_geom_angle_site_symmetry_1
_geom_angle_site_symmetry_3
_geom_angle_publ_flag
C2 C1 C6 117.7(3) . . ?
C2 C1 C11 118.9(3) . . ?
C6 C1 C11 123.0(3) . . ?
C1 C2 C3 122.5(3) . . ?
C4 C3 C2 120.8(3) . . ?
C3 C4 C5 117.5(3) . . ?
C4 C5 C6 123.5(3) . . ?
N1 C5 C4 128.6(3) . . ?
N1 C5 C6 107.9(3) . . ?
C1 C6 C5 117.8(3) . . ?
C1 C6 C7 136.5(2) . . ?
C5 C6 C7 105.7(3) . . ?
C8 C7 C6 106.1(3) . . ?
C8 C7 C9 123.2(3) . . ?
C9 C7 C6 130.3(3) . . ?
N1 C8 C7 110.3(3) . . ?
C7 C9 C10 119.8(3) . . ?
O1 C9 C7 121.0(3) . . ?
O1 C9 C10 119.2(3) . . ?
C12 C11 C1 119.1(3) . . ?
C12 C11 C16 118.3(3) . . ?
C16 C11 C1 122.4(3) . . ?
C13 C12 C11 121.6(3) . . ?
C12 C13 C14 120.0(3) . . ?
C13 C14 C17 121.2(3) . . ?
C13 C14 C15 118.8(3) . . ?
C15 C14 C17 120.0(3) . . ?
O2 C17 C14 111.6(2) . . ?
O3 C17 C14 124.5(3) . . ?
O3 C17 O2 123.9(3) . . ?
C16 C15 C14 120.9(3) . . ?
C15 C16 C11 120.4(3) . . ?
C8 N1 C5 109.9(2) . . ?
C17 O2 C18 117.4(2) . . ?

loop_
_geom_bond_atom_site_label_1
_geom_bond_atom_site_label_2
_geom_bond_distance
_geom_bond_site_symmetry_2
_geom_bond_publ_flag
C1 C2 1.387(4) . ?
C1 C6 1.408(4) . ?
C1 C11 1.492(4) . ?
C2 C3 1.387(5) . ?
C3 C4 1.368(5) . ?
C4 C5 1.377(5) . ?
C5 C6 1.412(4) . ?
C5 N1 1.371(4) . ?
C6 C7 1.449(4) . ?
C7 C8 1.380(4) . ?
C7 C9 1.447(4) . ?
C8 N1 1.336(4) . ?
C9 C10 1.493(5) . ?
C9 O1 1.221(4) . ?
C11 C12 1.382(4) . ?
C11 C16 1.384(4) . ?
C12 C13 1.375(4) . ?
C13 C14 1.381(4) . ?
C14 C17 1.486(4) . ?
C14 C15 1.383(4) . ?
C17 O2 1.322(4) . ?
C17 O3 1.186(4) . ?
C15 C16 1.379(4) . ?
C18 O2 1.434(4) . ?
